data_1515318
loop_
_publ_author_name
'Jesorka, Aldo'
'Holzwarth, Alfred R.'
'Eichh\"ofer, Andreas'
'Reddy, Chilla Malla'
'Kinoshita, Yusuke'
'Tamiaki, Hitoshi'
'Katterle, Martin'
'Naubron, Jean-Val\`ere'
'Balaban, Teodor Silviu'

_publ_section_title
;
 Water coordinated zinc dioxo-chlorin and porphyrin self-assemblies as
 chlorosomal mimics: variability of supramolecular interactions.
;
_journal_issue 6
_journal_name_full
'Photochemical &amp; photobiological sciences : Official journal of the European Photochemistry Association and the European Society for Photobiology'
_journal_page_first 1069
_journal_page_last 1080
_journal_paper_doi 10.1039/c2pp25016k
_journal_volume 11
_journal_year 2012
_chemical_absolute_configuration unk
_chemical_formula_sum 'C35 H34 Cl2 N4 O4 Zn'
_chemical_formula_weight 710.93
_chemical_name_systematic
;
?
;
_space_group_IT_number 4
_symmetry_cell_setting monoclinic
_symmetry_space_group_name_Hall 'P 2yb'
_symmetry_space_group_name_H-M 'P 1 21 1'
_atom_sites_solution_hydrogens geom
_atom_sites_solution_primary direct
_atom_sites_solution_secondary difmap
_audit_creation_method SHELXL-97
_cell_angle_alpha 90.00
_cell_angle_beta 114.97(3)
_cell_angle_gamma 90.00
_cell_formula_units_Z 2
_cell_length_a 9.5690(19)
_cell_length_b 17.605(4)
_cell_length_c 10.472(2)
_cell_measurement_reflns_used 22160
_cell_measurement_temperature 180(2)
_cell_measurement_theta_max 27.19
_cell_measurement_theta_min 2.14
_cell_volume 1599.2(7)
_computing_cell_refinement 'STOE X-AREA'
_computing_data_collection 'STOE X-AREA'
_computing_data_reduction 'STOE X-RED'
_computing_structure_refinement 'SHELXL-97 (Sheldrick, 1997)'
_computing_structure_solution 'SHELXS-97 (Sheldrick, 1990)'
_diffrn_ambient_temperature 180(2)
_diffrn_detector_area_resol_mean 6.67
_diffrn_measured_fraction_theta_full 0.995
_diffrn_measured_fraction_theta_max 0.995
_diffrn_measurement_device_type 'STOE IPDS 2'
_diffrn_measurement_method 'rotation method'
_diffrn_radiation_monochromator graphite
_diffrn_radiation_source 'fine-focus sealed tube'
_diffrn_radiation_type MoK\a
_diffrn_radiation_wavelength 0.71073
_diffrn_reflns_av_R_equivalents 0.0320
_diffrn_reflns_av_sigmaI/netI 0.0305
_diffrn_reflns_limit_h_max 12
_diffrn_reflns_limit_h_min -11
_diffrn_reflns_limit_k_max 19
_diffrn_reflns_limit_k_min -22
_diffrn_reflns_limit_l_max 13
_diffrn_reflns_limit_l_min -13
_diffrn_reflns_number 12376
_diffrn_reflns_theta_full 26.72
_diffrn_reflns_theta_max 26.72
_diffrn_reflns_theta_min 2.15
_exptl_absorpt_coefficient_mu 0.981
_exptl_absorpt_correction_type none
_exptl_crystal_colour black
_exptl_crystal_density_diffrn 1.476
_exptl_crystal_density_method 'not measured'
_exptl_crystal_description needles
_exptl_crystal_F_000 736
_exptl_crystal_size_max 0.6
_exptl_crystal_size_mid 0.2
_exptl_crystal_size_min 0.2
_refine_diff_density_max 0.397
_refine_diff_density_min -0.396
_refine_diff_density_rms 0.045
_refine_ls_abs_structure_details 'Flack H D (1983), Acta Cryst. A39, 876-881'
_refine_ls_abs_structure_Flack -0.001(7)
_refine_ls_extinction_method none
_refine_ls_goodness_of_fit_ref 1.024
_refine_ls_hydrogen_treatment mixed
_refine_ls_matrix_type full
_refine_ls_number_parameters 545
_refine_ls_number_reflns 6125
_refine_ls_number_restraints 1
_refine_ls_restrained_S_all 1.024
_refine_ls_R_factor_all 0.0283
_refine_ls_R_factor_gt 0.0277
_refine_ls_shift/su_max 0.009
_refine_ls_shift/su_mean 0.000
_refine_ls_structure_factor_coef Fsqd
_refine_ls_weighting_details 'calc w=1/[\s^2^(Fo^2^)+(0.0522P)^2^+0.1942P] where P=(Fo^2^+2Fc^2^)/3'
_refine_ls_weighting_scheme calc
_refine_ls_wR_factor_gt 0.0752
_refine_ls_wR_factor_ref 0.0758
_reflns_number_gt 5992
_reflns_number_total 6125
_reflns_threshold_expression >2sigma(I)
_cod_data_source_file c2pp25016k.txt
_cod_data_source_block 2
_cod_original_cell_volume 1599.4(6)
_cod_original_sg_symbol_H-M 'P 21'
_cod_database_code 1515318

loop_
_symmetry_equiv_pos_as_xyz
'x, y, z'
'-x, y+1/2, -z'

loop_
_atom_site_label
_atom_site_type_symbol
_atom_site_fract_x
_atom_site_fract_y
_atom_site_fract_z
_atom_site_U_iso_or_equiv
_atom_site_adp_type
_atom_site_occupancy
_atom_site_symmetry_multiplicity
_atom_site_calc_flag
_atom_site_refinement_flags
_atom_site_disorder_assembly
_atom_site_disorder_group
Zn1 Zn 0.59752(2) 0.045068(14) 0.67621(2) 0.02779(7) Uani 1 1 d . . .
Cl1 Cl 0.57827(9) -0.10462(6) 0.86510(10) 0.0645(2) Uani 1 1 d . A .
Cl2 Cl 0.7600(8) -0.0325(4) 1.1473(8) 0.0736(11) Uani 0.50 1 d P A 1
Cl2A Cl 0.7140(9) -0.0370(5) 1.1322(9) 0.115(3) Uani 0.50 1 d P A 2
N1 N 0.3933(2) 0.08300(11) 0.66123(18) 0.0280(3) Uani 1 1 d . . .
N2 N 0.7143(2) 0.10601(11) 0.85835(19) 0.0301(4) Uani 1 1 d . . .
N3 N 0.8002(2) -0.00298(10) 0.71217(19) 0.0289(4) Uani 1 1 d . . .
N4 N 0.4834(2) -0.03893(10) 0.51309(18) 0.0276(3) Uani 1 1 d . . .
C1 C 0.2519(2) 0.06387(12) 0.5595(2) 0.0301(5) Uani 1 1 d . . .
C2 C 0.1335(2) 0.10891(13) 0.5756(2) 0.0319(4) Uani 1 1 d . . .
C3 C 0.2072(3) 0.15410(13) 0.6916(2) 0.0317(4) Uani 1 1 d . B .
C4 C 0.3716(2) 0.13759(12) 0.7452(2) 0.0285(4) Uani 1 1 d . . .
C5 C 0.4890(3) 0.17005(13) 0.8621(2) 0.0308(4) Uani 1 1 d . . .
H5A H 0.456(3) 0.2054(16) 0.911(3) 0.025(6) Uiso 1 1 d . . .
C6 C 0.6481(3) 0.15602(13) 0.9153(2) 0.0311(4) Uani 1 1 d . . .
C7 C 0.7637(3) 0.19224(17) 1.0379(3) 0.0400(5) Uani 1 1 d . . .
C8 C 0.9016(3) 0.16203(15) 1.0557(3) 0.0403(5) Uani 1 1 d . . .
C9 C 0.8708(3) 0.10947(13) 0.9403(2) 0.0321(4) Uani 1 1 d . . .
C10 C 0.9806(2) 0.06746(13) 0.9153(2) 0.0322(5) Uani 1 1 d . . .
H10A H 1.095(3) 0.0741(15) 0.977(3) 0.031(7) Uiso 1 1 d . . .
C11 C 0.9496(2) 0.01491(13) 0.8069(2) 0.0294(4) Uani 1 1 d . . .
C12 C 1.0602(2) -0.02978(13) 0.7784(2) 0.0305(4) Uani 1 1 d . . .
C13 C 0.9709(3) -0.07572(13) 0.6650(2) 0.0314(4) Uani 1 1 d . . .
C14 C 0.8145(2) -0.05756(12) 0.6291(2) 0.0298(4) Uani 1 1 d . . .
C15 C 0.7085(3) -0.10126(13) 0.5174(2) 0.0308(4) Uani 1 1 d . . .
C16 C 0.5514(3) -0.09379(13) 0.4652(2) 0.0297(4) Uani 1 1 d . . .
C17 C 0.4325(3) -0.14327(13) 0.3545(2) 0.0313(4) Uani 1 1 d . . .
H17A H 0.444(3) -0.1436(18) 0.261(3) 0.036(7) Uiso 1 1 d . . .
C18 C 0.2782(3) -0.10428(13) 0.3307(2) 0.0315(4) Uani 1 1 d . . .
H18A H 0.217(4) -0.1416(19) 0.347(3) 0.041(7) Uiso 1 1 d . . .
C19 C 0.3291(2) -0.04149(12) 0.4401(2) 0.0288(4) Uani 1 1 d . . .
C20 C 0.2234(3) 0.00657(13) 0.4587(2) 0.0317(4) Uani 1 1 d . . .
H20A H 0.121(4) -0.0026(18) 0.393(3) 0.036(7) Uiso 1 1 d . . .
C21 C -0.0351(3) 0.10336(17) 0.4775(3) 0.0401(5) Uani 1 1 d . . .
H21C H -0.083(4) 0.1474(18) 0.455(3) 0.036(7) Uiso 1 1 d . . .
H21B H -0.093(3) 0.0769(17) 0.527(3) 0.037(7) Uiso 1 1 d . . .
H21A H -0.046(4) 0.081(2) 0.396(4) 0.049(9) Uiso 1 1 d . . .
C22 C 0.1403(3) 0.20958(15) 0.7572(3) 0.0387(5) Uani 1 1 d . . .
C23 C -0.0316(3) 0.21650(16) 0.7041(3) 0.0412(5) Uani 1 1 d . B .
H23C H -0.073(4) 0.2406(19) 0.610(3) 0.042(8) Uiso 1 1 d . . .
H23B H -0.061(4) 0.243(2) 0.774(3) 0.048(8) Uiso 1 1 d . . .
H23A H -0.086(4) 0.163(2) 0.687(3) 0.045(8) Uiso 1 1 d . . .
C24 C 0.7325(3) 0.25145(19) 1.1257(3) 0.0516(7) Uani 1 1 d . . .
H24A H 0.6216 0.2617 1.0867 0.077 Uiso 1 1 calc R . .
H24B H 0.7876 0.2983 1.1250 0.077 Uiso 1 1 calc R . .
H24C H 0.7681 0.2330 1.2226 0.077 Uiso 1 1 calc R . .
C25 C 1.0579(3) 0.18162(19) 1.1711(3) 0.0500(6) Uani 1 1 d . . .
H25B H 1.105(3) 0.1785(16) 1.274(3) 0.033(7) Uiso 1 1 d . . .
H25A H 1.143(6) 0.138(3) 1.198(5) 0.079(13) Uiso 1 1 d . . .
C26 C 1.1210(4) 0.2552(2) 1.1402(4) 0.0663(9) Uani 1 1 d . . .
H26A H 1.133(6) 0.243(3) 1.037(5) 0.096(15) Uiso 1 1 d . . .
H26B H 1.021(6) 0.302(3) 1.133(5) 0.083(13) Uiso 1 1 d . . .
H26C H 1.244(6) 0.269(3) 1.235(5) 0.100(16) Uiso 1 1 d . . .
C27 C 1.2313(3) -0.02621(16) 0.8537(3) 0.0368(5) Uani 1 1 d . . .
H27C H 1.265(5) -0.061(2) 0.932(4) 0.068(11) Uiso 1 1 d . . .
H27B H 1.281(4) -0.031(2) 0.797(4) 0.061(10) Uiso 1 1 d . . .
H27A H 1.261(5) 0.023(3) 0.892(4) 0.078(13) Uiso 1 1 d . . .
C28 C 0.9744(3) -0.13425(14) 0.5673(2) 0.0346(5) Uani 1 1 d . . .
C29 C 0.8046(3) -0.15543(15) 0.4733(3) 0.0377(5) Uani 1 1 d . . .
H29B H 0.787(5) -0.214(3) 0.484(4) 0.072(11) Uiso 1 1 d . . .
H29A H 0.786(4) -0.148(2) 0.371(3) 0.048(8) Uiso 1 1 d . . .
C30 C 0.5606(3) 0.27295(13) 0.6030(2) 0.0333(4) Uani 1 1 d . . .
H30B H 0.464(3) 0.2495(17) 0.598(3) 0.036(7) Uiso 1 1 d . . .
H30A H 0.644(4) 0.2447(17) 0.671(3) 0.033(6) Uiso 1 1 d . . .
C31 C 0.5651(3) 0.26193(13) 0.4607(2) 0.0335(4) Uani 1 1 d . . .
H31B H 0.480(3) 0.2843(16) 0.385(3) 0.023(6) Uiso 1 1 d . . .
H31A H 0.676(4) 0.2860(19) 0.468(3) 0.044(8) Uiso 1 1 d . . .
C32 C 0.5622(3) 0.17944(14) 0.4214(3) 0.0337(5) Uani 1 1 d . . .
C33 C 0.5152(5) 0.09328(19) 0.2369(4) 0.0665(9) Uani 1 1 d . . .
H33A H 0.4776 0.0926 0.1341 0.100 Uiso 1 1 calc R . .
H33B H 0.4480 0.0617 0.2643 0.100 Uiso 1 1 calc R . .
H33C H 0.6205 0.0732 0.2802 0.100 Uiso 1 1 calc R . .
C34 C 0.1890(4) -0.07461(19) 0.1810(3) 0.0485(6) Uani 1 1 d . . .
H34C H 0.095(4) -0.048(3) 0.160(4) 0.058(11) Uiso 1 1 d . . .
H34B H 0.256(4) -0.040(2) 0.158(3) 0.044(8) Uiso 1 1 d . . .
H34A H 0.157(5) -0.119(3) 0.113(4) 0.068(11) Uiso 1 1 d . . .
C35 C 0.7570(4) -0.08773(18) 1.0066(3) 0.0492(6) Uani 1 1 d . . .
O1 O 0.2152(13) 0.2563(5) 0.8371(11) 0.0405(15) Uani 0.50 1 d P B 1
O1A O 0.2272(17) 0.2398(8) 0.8724(14) 0.101(5) Uani 0.50 1 d P B 2
O2 O 1.0852(2) -0.16402(11) 0.5583(2) 0.0451(4) Uani 1 1 d . . .
O3 O 0.5991(2) 0.12668(10) 0.50313(19) 0.0393(4) Uani 1 1 d . . .
O4 O 0.5143(3) 0.17032(11) 0.28386(19) 0.0510(5) Uani 1 1 d . . .

loop_
_atom_site_aniso_label
_atom_site_aniso_U_11
_atom_site_aniso_U_22
_atom_site_aniso_U_33
_atom_site_aniso_U_23
_atom_site_aniso_U_13
_atom_site_aniso_U_12
Zn1 0.02339(10) 0.02695(12) 0.03176(11) -0.00350(9) 0.01039(8) 0.00044(10)
Cl1 0.0418(4) 0.0748(6) 0.0730(5) 0.0062(4) 0.0202(3) -0.0003(4)
Cl2 0.097(2) 0.0638(17) 0.070(2) -0.0105(14) 0.044(2) -0.0013(16)
Cl2A 0.174(7) 0.096(4) 0.068(2) -0.019(2) 0.045(4) 0.039(4)
N1 0.0253(8) 0.0276(9) 0.0299(8) -0.0012(7) 0.0104(7) 0.0010(7)
N2 0.0291(8) 0.0274(9) 0.0327(9) -0.0045(7) 0.0119(7) -0.0012(7)
N3 0.0263(8) 0.0260(9) 0.0334(9) -0.0020(7) 0.0117(7) 0.0000(7)
N4 0.0277(8) 0.0246(9) 0.0297(8) -0.0009(6) 0.0114(7) -0.0017(7)
C1 0.0240(9) 0.0321(13) 0.0329(10) 0.0024(7) 0.0106(8) 0.0013(8)
C2 0.0282(10) 0.0326(11) 0.0361(11) 0.0041(9) 0.0148(8) 0.0024(9)
C3 0.0302(10) 0.0281(11) 0.0398(11) 0.0045(8) 0.0178(9) 0.0035(8)
C4 0.0299(10) 0.0259(10) 0.0332(10) 0.0010(8) 0.0166(8) 0.0028(8)
C5 0.0335(11) 0.0270(10) 0.0343(10) -0.0017(8) 0.0166(9) -0.0022(9)
C6 0.0363(11) 0.0250(11) 0.0312(10) -0.0038(8) 0.0135(9) -0.0019(9)
C7 0.0340(11) 0.0428(14) 0.0375(13) -0.0072(10) 0.0097(10) -0.0035(10)
C8 0.0391(12) 0.0382(13) 0.0418(12) -0.0077(10) 0.0154(10) -0.0031(10)
C9 0.0313(10) 0.0300(11) 0.0319(10) -0.0022(8) 0.0103(8) -0.0004(9)
C10 0.0258(9) 0.0319(12) 0.0360(11) -0.0009(7) 0.0103(8) -0.0011(8)
C11 0.0241(9) 0.0283(10) 0.0347(11) 0.0041(8) 0.0114(8) 0.0027(8)
C12 0.0306(10) 0.0264(10) 0.0356(10) 0.0060(8) 0.0152(9) 0.0033(8)
C13 0.0310(10) 0.0282(11) 0.0365(11) 0.0029(8) 0.0156(8) 0.0023(9)
C14 0.0298(10) 0.0261(11) 0.0353(10) 0.0013(8) 0.0156(8) 0.0020(8)
C15 0.0321(10) 0.0271(11) 0.0354(10) -0.0016(8) 0.0164(9) -0.0015(8)
C16 0.0331(11) 0.0269(11) 0.0306(10) 0.0009(8) 0.0150(9) 0.0004(8)
C17 0.0339(10) 0.0292(11) 0.0312(10) -0.0041(8) 0.0141(8) -0.0023(9)
C18 0.0314(10) 0.0262(10) 0.0329(10) -0.0025(8) 0.0097(8) -0.0027(9)
C19 0.0297(9) 0.0268(10) 0.0272(9) -0.0005(7) 0.0094(8) -0.0035(8)
C20 0.0255(9) 0.0320(12) 0.0334(11) 0.0012(8) 0.0082(8) -0.0009(8)
C21 0.0277(10) 0.0452(15) 0.0454(13) -0.0014(11) 0.0134(10) 0.0040(10)
C22 0.0370(12) 0.0384(13) 0.0469(13) 0.0000(10) 0.0237(10) 0.0040(10)
C23 0.0377(12) 0.0441(15) 0.0465(14) 0.0082(11) 0.0224(11) 0.0129(11)
C24 0.0459(14) 0.0541(17) 0.0542(15) -0.0231(13) 0.0204(12) -0.0031(12)
C25 0.0418(13) 0.0530(18) 0.0457(15) -0.0072(11) 0.0093(11) -0.0040(13)
C26 0.0558(18) 0.068(2) 0.070(2) -0.0075(17) 0.0213(16) -0.0182(17)
C27 0.0286(10) 0.0394(13) 0.0413(12) 0.0049(10) 0.0138(9) 0.0047(9)
C28 0.0363(11) 0.0326(12) 0.0379(11) 0.0033(9) 0.0185(9) 0.0071(9)
C29 0.0379(12) 0.0331(12) 0.0433(13) -0.0054(9) 0.0183(10) 0.0036(10)
C30 0.0380(11) 0.0269(10) 0.0370(11) 0.0065(8) 0.0176(9) 0.0052(9)
C31 0.0382(11) 0.0271(11) 0.0354(11) 0.0037(8) 0.0156(9) 0.0015(9)
C32 0.0310(10) 0.0321(12) 0.0366(12) -0.0008(9) 0.0131(9) -0.0029(9)
C33 0.098(3) 0.0430(17) 0.0592(18) -0.0172(13) 0.0332(18) -0.0084(17)
C34 0.0517(15) 0.0482(15) 0.0330(12) -0.0041(11) 0.0057(11) 0.0074(13)
C35 0.0534(16) 0.0460(17) 0.0482(15) 0.0012(12) 0.0215(12) 0.0009(13)
O1 0.037(4) 0.034(2) 0.050(4) -0.014(2) 0.018(3) 0.004(2)
O1A 0.038(3) 0.153(13) 0.094(9) -0.074(7) 0.009(5) 0.015(7)
O2 0.0403(9) 0.0523(12) 0.0473(10) -0.0048(8) 0.0228(8) 0.0108(8)
O3 0.0450(9) 0.0265(8) 0.0483(9) 0.0075(7) 0.0214(8) 0.0038(7)
O4 0.0743(13) 0.0379(10) 0.0379(9) -0.0033(7) 0.0209(9) 0.0004(9)

loop_
_atom_type_symbol
_atom_type_description
_atom_type_scat_dispersion_real
_atom_type_scat_dispersion_imag
_atom_type_scat_source
C C 0.0033 0.0016 'International Tables Vol C Tables 4.2.6.8 and 6.1.1.4'
H H 0.0000 0.0000 'International Tables Vol C Tables 4.2.6.8 and 6.1.1.4'
N N 0.0061 0.0033 'International Tables Vol C Tables 4.2.6.8 and 6.1.1.4'
O O 0.0106 0.0060 'International Tables Vol C Tables 4.2.6.8 and 6.1.1.4'
Cl Cl 0.1484 0.1585 'International Tables Vol C Tables 4.2.6.8 and 6.1.1.4'
Zn Zn 0.2839 1.4301 'International Tables Vol C Tables 4.2.6.8 and 6.1.1.4'

loop_
_geom_angle_atom_site_label_1
_geom_angle_atom_site_label_2
_geom_angle_atom_site_label_3
_geom_angle
_geom_angle_site_symmetry_1
_geom_angle_site_symmetry_3
N3 Zn1 N1 171.76(7) . .
N3 Zn1 N2 86.67(8) . .
N1 Zn1 N2 91.66(8) . .
N3 Zn1 N4 89.20(7) . .
N1 Zn1 N4 90.87(7) . .
N2 Zn1 N4 168.24(7) . .
N3 Zn1 O3 94.78(7) . .
N1 Zn1 O3 93.45(7) . .
N2 Zn1 O3 102.78(7) . .
N4 Zn1 O3 88.52(7) . .
C1 N1 C4 107.68(18) . .
C1 N1 Zn1 126.21(14) . .
C4 N1 Zn1 125.93(14) . .
C6 N2 C9 106.45(18) . .
C6 N2 Zn1 124.90(16) . .
C9 N2 Zn1 128.50(15) . .
C14 N3 C11 105.63(18) . .
C14 N3 Zn1 122.48(15) . .
C11 N3 Zn1 131.48(15) . .
C19 N4 C16 110.16(18) . .
C19 N4 Zn1 122.40(14) . .
C16 N4 Zn1 127.41(15) . .
N1 C1 C20 125.37(19) . .
N1 C1 C2 109.91(18) . .
C20 C1 C2 124.64(19) . .
C3 C2 C1 106.54(19) . .
C3 C2 C21 130.1(2) . .
C1 C2 C21 123.4(2) . .
C2 C3 C4 107.04(19) . .
C2 C3 C22 129.0(2) . .
C4 C3 C22 123.9(2) . .
N1 C4 C5 124.56(19) . .
N1 C4 C3 108.81(19) . .
C5 C4 C3 126.6(2) . .
C4 C5 C6 128.0(2) . .
N2 C6 C5 124.6(2) . .
N2 C6 C7 110.6(2) . .
C5 C6 C7 124.8(2) . .
C8 C7 C6 106.5(2) . .
C8 C7 C24 128.3(2) . .
C6 C7 C24 125.2(2) . .
C7 C8 C9 106.9(2) . .
C7 C8 C25 126.5(2) . .
C9 C8 C25 126.6(2) . .
N2 C9 C10 124.5(2) . .
N2 C9 C8 109.4(2) . .
C10 C9 C8 126.1(2) . .
C11 C10 C9 125.8(2) . .
N3 C11 C10 122.14(19) . .
N3 C11 C12 110.56(19) . .
C10 C11 C12 127.3(2) . .
C13 C12 C11 104.67(19) . .
C13 C12 C27 128.2(2) . .
C11 C12 C27 127.2(2) . .
C12 C13 C14 107.1(2) . .
C12 C13 C28 145.0(2) . .
C14 C13 C28 107.8(2) . .
N3 C14 C15 134.0(2) . .
N3 C14 C13 112.0(2) . .
C15 C14 C13 113.99(19) . .
C16 C15 C14 124.2(2) . .
C16 C15 C29 129.7(2) . .
C14 C15 C29 106.11(19) . .
C15 C16 N4 122.1(2) . .
C15 C16 C17 126.4(2) . .
N4 C16 C17 111.49(19) . .
C16 C17 C30 113.92(19) . 2_646
C16 C17 C18 103.06(17) . .
C30 C17 C18 113.21(18) 2_646 .
C19 C18 C34 112.9(2) . .
C19 C18 C17 102.76(17) . .
C34 C18 C17 113.5(2) . .
N4 C19 C20 125.9(2) . .
N4 C19 C18 112.24(19) . .
C20 C19 C18 121.85(19) . .
C19 C20 C1 128.4(2) . .
O1 C22 O1A 20.7(8) . .
O1 C22 C3 122.4(6) . .
O1A C22 C3 118.8(7) . .
O1 C22 C23 116.7(6) . .
O1A C22 C23 119.9(7) . .
C3 C22 C23 120.0(2) . .
C8 C25 C26 111.8(3) . .
O2 C28 C13 129.3(2) . .
O2 C28 C29 124.0(2) . .
C13 C28 C29 106.69(19) . .
C15 C29 C28 105.18(19) . .
C31 C30 C17 113.01(18) . 2_656
C32 C31 C30 112.67(19) . .
O3 C32 O4 122.7(2) . .
O3 C32 C31 125.5(2) . .
O4 C32 C31 111.8(2) . .
Cl1 C35 Cl2 117.9(3) . .
Cl1 C35 Cl2A 105.2(3) . .
Cl2 C35 Cl2A 13.3(4) . .
C32 O3 Zn1 158.81(17) . .
C32 O4 C33 115.8(2) . .

loop_
_geom_bond_atom_site_label_1
_geom_bond_atom_site_label_2
_geom_bond_distance
_geom_bond_site_symmetry_2
Zn1 N3 2.0006(18) .
Zn1 N1 2.0077(18) .
Zn1 N2 2.0589(19) .
Zn1 N4 2.1733(18) .
Zn1 O3 2.3181(17) .
Cl1 C35 1.752(3) .
Cl2 C35 1.755(9) .
Cl2A C35 1.776(9) .
N1 C1 1.365(3) .
N1 C4 1.376(3) .
N2 C6 1.360(3) .
N2 C9 1.377(3) .
N3 C14 1.342(3) .
N3 C11 1.389(3) .
N4 C19 1.347(3) .
N4 C16 1.373(3) .
C1 C20 1.401(3) .
C1 C2 1.450(3) .
C2 C3 1.372(3) .
C2 C21 1.506(3) .
C3 C4 1.459(3) .
C3 C22 1.486(3) .
C4 C5 1.388(3) .
C5 C6 1.405(3) .
C6 C7 1.442(3) .
C7 C8 1.361(4) .
C7 C24 1.500(4) .
C8 C9 1.450(3) .
C8 C25 1.513(4) .
C9 C10 1.397(3) .
C10 C11 1.396(3) .
C11 C12 1.447(3) .
C12 C13 1.392(3) .
C12 C27 1.489(3) .
C13 C14 1.417(3) .
C13 C28 1.462(3) .
C14 C15 1.410(3) .
C15 C16 1.372(3) .
C15 C29 1.525(3) .
C16 C17 1.511(3) .
C17 C30 1.534(3) 2_646
C17 C18 1.550(3) .
C18 C19 1.517(3) .
C18 C34 1.526(3) .
C19 C20 1.394(3) .
C22 O1 1.177(11) .
C22 O1A 1.258(15) .
C22 C23 1.502(3) .
C25 C26 1.521(5) .
C28 O2 1.222(3) .
C28 C29 1.548(4) .
C30 C31 1.522(3) .
C30 C17 1.534(3) 2_656
C31 C32 1.507(3) .
C32 O3 1.211(3) .
C32 O4 1.324(3) .
C33 O4 1.444(4) .
